data_2221210
loop_
_publ_author_name
'Yan, Xin'
'Xu, Shiqing'
'Wang, Jingmei'
'Chen, Ying'
'Xia, Peng'

_publ_section_title
;
 <i>N</i>-<i>tert</i>-Butyl-5\a-androstane-17\b-carboxamide
;
_journal_coeditor_code TK2372
_journal_issue 3
_journal_name_full 'Acta Crystallographica Section E'
_journal_page_first o587
_journal_paper_doi 10.1107/S1600536809005741
_journal_volume 65
_journal_year 2009
_chemical_formula_iupac 'C24 H41 N O'
_chemical_formula_moiety 'C24 H41 N O'
_chemical_formula_sum 'C24 H41 N O'
_chemical_formula_weight 359.58
_chemical_melting_point 451.5
_chemical_name_systematic
;
<i>N</i>-<i>tert</i>-Butyl-5\a-androstane-17\b-carboxamide
;
_space_group_IT_number 19
_symmetry_cell_setting orthorhombic
_symmetry_space_group_name_Hall 'P 2ac 2ab'
_symmetry_space_group_name_H-M 'P 21 21 21'
_atom_sites_solution_hydrogens geom
_atom_sites_solution_primary direct
_atom_sites_solution_secondary difmap
_audit_creation_method SHELXL-97
_cell_angle_alpha 90
_cell_angle_beta 90
_cell_angle_gamma 90
_cell_formula_units_Z 4
_cell_length_a 6.373(2)
_cell_length_b 12.802(4)
_cell_length_c 26.775(9)
_cell_measurement_reflns_used 962
_cell_measurement_temperature 294(2)
_cell_measurement_theta_max 19.0
_cell_measurement_theta_min 2.8
_cell_volume 2184.5(12)
_computing_cell_refinement 'SMART (Bruker, 2000)'
_computing_data_collection 'SMART (Bruker, 2000)'
_computing_data_reduction 'SHELXTL (Sheldrick, 2008)'
_computing_molecular_graphics 'SHELXTL (Sheldrick, 2008)'
_computing_publication_material 'SHELXTL (Sheldrick, 2008)'
_computing_structure_refinement 'SHELXL97 (Sheldrick, 2008)'
_computing_structure_solution 'SHELXS97 (Sheldrick, 2008)'
_diffrn_ambient_temperature 294(2)
_diffrn_measured_fraction_theta_full 0.991
_diffrn_measured_fraction_theta_max 0.991
_diffrn_measurement_device_type 'Bruker SMART CCD area-detector'
_diffrn_measurement_method '\f and \w'
_diffrn_radiation_monochromator graphite
_diffrn_radiation_source 'sealed tube'
_diffrn_radiation_type MoK\a
_diffrn_radiation_wavelength 0.71073
_diffrn_reflns_av_R_equivalents 0.063
_diffrn_reflns_av_sigmaI/netI 0.078
_diffrn_reflns_limit_h_max 8
_diffrn_reflns_limit_h_min -8
_diffrn_reflns_limit_k_max 16
_diffrn_reflns_limit_k_min -16
_diffrn_reflns_limit_l_max 22
_diffrn_reflns_limit_l_min -34
_diffrn_reflns_number 10583
_diffrn_reflns_theta_full 27.1
_diffrn_reflns_theta_max 27.1
_diffrn_reflns_theta_min 1.5
_exptl_absorpt_coefficient_mu 0.065
_exptl_absorpt_correction_T_max 0.996
_exptl_absorpt_correction_T_min 0.990
_exptl_absorpt_correction_type multi-scan
_exptl_absorpt_process_details '(SADABS; Sheldrick, 1996)'
_exptl_crystal_colour Colourless
_exptl_crystal_density_diffrn 1.093
_exptl_crystal_density_method 'not measured'
_exptl_crystal_description Parallelepiped
_exptl_crystal_F_000 800
_exptl_crystal_size_max 0.15
_exptl_crystal_size_mid 0.08
_exptl_crystal_size_min 0.06
_refine_diff_density_max 0.10
_refine_diff_density_min -0.12
_refine_ls_extinction_method none
_refine_ls_goodness_of_fit_ref 0.75
_refine_ls_hydrogen_treatment constr
_refine_ls_matrix_type full
_refine_ls_number_parameters 240
_refine_ls_number_reflns 2757
_refine_ls_number_restraints 0
_refine_ls_restrained_S_all 0.75
_refine_ls_R_factor_all 0.082
_refine_ls_R_factor_gt 0.037
_refine_ls_shift/su_max_lt 0.001
_refine_ls_shift/su_mean 0.000
_refine_ls_structure_factor_coef Fsqd
_refine_ls_weighting_details 'calc w=1/[\s^2^(Fo^2^)+(0.0299P)^2^] where P=(Fo^2^+2Fc^2^)/3'
_refine_ls_weighting_scheme calc
_refine_ls_wR_factor_gt 0.063
_refine_ls_wR_factor_ref 0.068
_reflns_number_gt 1433
_reflns_number_total 2757
_reflns_threshold_expression I>2\s(I)
_cod_data_source_file tk2372.cif
_cod_data_source_block I
_cod_depositor_comments
;
The following automatic conversions were performed:
'_symmetry_cell_setting' value 'Orthorhombic' changed to 'orthorhombic'
according to '/home/saulius/struct/CIF-dictionaries/cif_core.dic'
dictionary named 'cif_core.dic' version 2.4.1 from
2010-06-29.

'_exptl_absorpt_correction_type' value 'Multi-Scan' changed
to 'multi-scan' according to
'/home/saulius/struct/CIF-dictionaries/cif_core.dic' dictionary named
'cif_core.dic' version 2.4.1 from 2010-06-29.

Automatic conversion script
Id: cif_fix_enum 1527 2010-12-29 10:47:43Z saulius 

The following automatic conversions were performed:

'_symmetry_cell_setting' value 'Orthorhombic' changed to
'orthorhombic' according to
/home/saulius/struct/CIF-dictionaries/cif_core.dic dictionary named
'cif_core.dic' version 2.4.1 from
2010-06-29.

'_exptl_absorpt_correction_type' value 'Multi-Scan'
changed to 'multi-scan' according to
/home/saulius/struct/CIF-dictionaries/cif_core.dic dictionary named
'cif_core.dic' version 2.4.1 from 2010-06-29.

Automatic conversion script
Id: cif_fix_values 1715 2011-07-08 13:25:40Z adriana 
;
_cod_original_cell_volume 2184.3(12)
_cod_database_code 2221210
_cod_database_fobs_code 2221210

loop_
_symmetry_equiv_pos_as_xyz
'x, y, z'
'-x+1/2, -y, z+1/2'
'-x, y+1/2, -z+1/2'
'x+1/2, -y+1/2, -z'

loop_
_atom_site_type_symbol
_atom_site_label
_atom_site_fract_x
_atom_site_fract_y
_atom_site_fract_z
_atom_site_U_iso_or_equiv
_atom_site_adp_type
_atom_site_calc_flag
_atom_site_refinement_flags
_atom_site_occupancy
_atom_site_disorder_assembly
_atom_site_disorder_group
N N1 0.8035(3) 0.65842(13) 0.56653(6) 0.0540(5) Uani d . 1 . .
H H1 0.9247 0.6820 0.5751 0.065 Uiso calc R 1 . .
O O1 0.4554(3) 0.67334(13) 0.58044(5) 0.0666(5) Uani d . 1 . .
C C1 1.1936(4) 0.62769(17) 0.84810(7) 0.0534(6) Uani d . 1 . .
H H1A 1.2184 0.5667 0.8274 0.064 Uiso calc R 1 . .
H H1B 1.2916 0.6815 0.8377 0.064 Uiso calc R 1 . .
C C2 1.2381(4) 0.59935(18) 0.90230(7) 0.0614(7) Uani d . 1 . .
H H2A 1.1548 0.5388 0.9114 0.074 Uiso calc R 1 . .
H H2B 1.3849 0.5806 0.9057 0.074 Uiso calc R 1 . .
C C3 1.1892(4) 0.6872(2) 0.93761(8) 0.0682(7) Uani d . 1 . .
H H3A 1.2928 0.7420 0.9334 0.082 Uiso calc R 1 . .
H H3B 1.1993 0.6618 0.9717 0.082 Uiso calc R 1 . .
C C4 0.9727(4) 0.73240(19) 0.92929(7) 0.0635(7) Uani d . 1 . .
H H4A 0.9568 0.7949 0.9494 0.076 Uiso calc R 1 . .
H H4B 0.8681 0.6822 0.9402 0.076 Uiso calc R 1 . .
C C5 0.9344(4) 0.75945(17) 0.87460(7) 0.0522(6) Uani d . 1 . .
H H5 1.0430 0.8106 0.8660 0.063 Uiso calc R 1 . .
C C6 0.7298(4) 0.81485(17) 0.86688(7) 0.0610(7) Uani d . 1 . .
H H6A 0.7239 0.8752 0.8887 0.073 Uiso calc R 1 . .
H H6B 0.6157 0.7685 0.8760 0.073 Uiso calc R 1 . .
C C7 0.7000(4) 0.85044(16) 0.81299(7) 0.0614(7) Uani d . 1 . .
H H7A 0.5601 0.8792 0.8091 0.074 Uiso calc R 1 . .
H H7B 0.8002 0.9053 0.8055 0.074 Uiso calc R 1 . .
C C8 0.7295(3) 0.76086(15) 0.77615(7) 0.0426(5) Uani d . 1 . .
H H8 0.6196 0.7091 0.7826 0.051 Uiso calc R 1 . .
C C9 0.9436(3) 0.70738(15) 0.78447(6) 0.0397(5) Uani d . 1 . .
H H9 1.0496 0.7621 0.7802 0.048 Uiso calc R 1 . .
C C10 0.9693(3) 0.66681(15) 0.83881(7) 0.0400(5) Uani d . 1 . .
C C11 0.9900(4) 0.62511(16) 0.74440(7) 0.0508(6) Uani d . 1 . .
H H11A 0.9022 0.5646 0.7505 0.061 Uiso calc R 1 . .
H H11B 1.1350 0.6031 0.7477 0.061 Uiso calc R 1 . .
C C12 0.9537(3) 0.66238(17) 0.69070(7) 0.0499(6) Uani d . 1 . .
H H12A 1.0565 0.7154 0.6823 0.060 Uiso calc R 1 . .
H H12B 0.9722 0.6042 0.6679 0.060 Uiso calc R 1 . .
C C13 0.7344(3) 0.70711(14) 0.68449(7) 0.0382(5) Uani d . 1 . .
C C14 0.7092(3) 0.79588(15) 0.72231(7) 0.0436(5) Uani d . 1 . .
H H14 0.8250 0.8446 0.7162 0.052 Uiso calc R 1 . .
C C15 0.5092(4) 0.85175(17) 0.70618(7) 0.0567(6) Uani d . 1 . .
H H15A 0.5117 0.9245 0.7163 0.068 Uiso calc R 1 . .
H H15B 0.3863 0.8185 0.7205 0.068 Uiso calc R 1 . .
C C16 0.5093(4) 0.84178(16) 0.64878(7) 0.0599(7) Uani d . 1 . .
H H16A 0.5323 0.9095 0.6334 0.072 Uiso calc R 1 . .
H H16B 0.3760 0.8145 0.6372 0.072 Uiso calc R 1 . .
C C17 0.6889(4) 0.76619(14) 0.63516(6) 0.0442(6) Uani d . 1 . .
H H17 0.8130 0.8077 0.6266 0.053 Uiso calc R 1 . .
C C18 0.5691(4) 0.62057(15) 0.69106(7) 0.0539(6) Uani d . 1 . .
H H18A 0.5990 0.5642 0.6685 0.081 Uiso calc R 1 . .
H H18B 0.4323 0.6483 0.6840 0.081 Uiso calc R 1 . .
H H18C 0.5730 0.5952 0.7248 0.081 Uiso calc R 1 . .
C C19 0.8159(4) 0.57727(15) 0.84878(8) 0.0584(7) Uani d . 1 . .
H H19A 0.8546 0.5178 0.8290 0.088 Uiso calc R 1 . .
H H19B 0.6764 0.5989 0.8401 0.088 Uiso calc R 1 . .
H H19C 0.8204 0.5589 0.8835 0.088 Uiso calc R 1 . .
C C20 0.6366(4) 0.69668(16) 0.59120(8) 0.0487(6) Uani d . 1 . .
C C21 0.7988(4) 0.58025(17) 0.52642(8) 0.0598(7) Uani d . 1 . .
C C22 0.6959(5) 0.48089(17) 0.54580(9) 0.0912(9) Uani d . 1 . .
H H22A 0.7737 0.4550 0.5739 0.137 Uiso calc R 1 . .
H H22B 0.6947 0.4292 0.5198 0.137 Uiso calc R 1 . .
H H22C 0.5545 0.4959 0.5559 0.137 Uiso calc R 1 . .
C C23 1.0254(5) 0.5606(2) 0.51203(10) 0.1023(10) Uani d . 1 . .
H H23A 1.0853 0.6236 0.4988 0.153 Uiso calc R 1 . .
H H23B 1.0314 0.5066 0.4872 0.153 Uiso calc R 1 . .
H H23C 1.1031 0.5392 0.5410 0.153 Uiso calc R 1 . .
C C24 0.6785(5) 0.6221(2) 0.48153(8) 0.0816(8) Uani d . 1 . .
H H24A 0.5353 0.6348 0.4908 0.122 Uiso calc R 1 . .
H H24B 0.6828 0.5717 0.4550 0.122 Uiso calc R 1 . .
H H24C 0.7415 0.6861 0.4705 0.122 Uiso calc R 1 . .

loop_
_atom_site_aniso_label
_atom_site_aniso_U_11
_atom_site_aniso_U_22
_atom_site_aniso_U_33
_atom_site_aniso_U_12
_atom_site_aniso_U_13
_atom_site_aniso_U_23
N1 0.0549(14) 0.0628(12) 0.0443(11) -0.0034(11) 0.0022(10) -0.0105(10)
O1 0.0572(12) 0.0831(11) 0.0595(10) -0.0006(11) -0.0099(9) -0.0130(9)
C1 0.0520(16) 0.0652(14) 0.0430(13) 0.0011(13) -0.0016(12) -0.0034(11)
C2 0.0565(18) 0.0790(15) 0.0486(14) 0.0058(14) -0.0050(12) 0.0054(13)
C3 0.075(2) 0.0871(18) 0.0425(14) 0.0031(17) -0.0089(14) 0.0036(13)
C4 0.072(2) 0.0781(17) 0.0407(14) 0.0077(16) 0.0017(13) -0.0055(12)
C5 0.0539(17) 0.0644(15) 0.0382(13) 0.0022(14) 0.0015(12) -0.0031(11)
C6 0.069(2) 0.0696(15) 0.0443(14) 0.0139(14) -0.0002(12) -0.0153(12)
C7 0.0739(18) 0.0619(14) 0.0483(14) 0.0217(14) 0.0024(13) -0.0083(12)
C8 0.0440(15) 0.0451(12) 0.0386(12) 0.0060(11) 0.0060(10) -0.0030(10)
C9 0.0386(13) 0.0454(12) 0.0351(12) -0.0033(11) 0.0036(10) -0.0027(10)
C10 0.0367(14) 0.0471(12) 0.0363(12) -0.0011(11) 0.0051(10) 0.0010(10)
C11 0.0466(15) 0.0642(14) 0.0415(12) 0.0151(12) -0.0001(11) -0.0012(11)
C12 0.0482(15) 0.0620(14) 0.0395(12) 0.0051(13) 0.0042(11) -0.0075(11)
C13 0.0392(14) 0.0419(11) 0.0336(11) 0.0017(11) 0.0008(10) -0.0009(10)
C14 0.0486(15) 0.0413(11) 0.0409(12) 0.0021(12) 0.0023(11) 0.0032(10)
C15 0.0699(19) 0.0552(14) 0.0451(13) 0.0215(14) -0.0044(12) -0.0012(11)
C16 0.0740(19) 0.0529(13) 0.0527(14) 0.0134(14) -0.0027(13) 0.0028(12)
C17 0.0508(15) 0.0464(12) 0.0355(12) -0.0004(12) -0.0007(11) 0.0017(10)
C18 0.0607(16) 0.0527(13) 0.0485(14) -0.0046(13) 0.0004(12) 0.0035(11)
C19 0.0584(18) 0.0646(15) 0.0522(14) -0.0089(14) -0.0024(13) 0.0098(12)
C20 0.0608(18) 0.0484(13) 0.0370(13) 0.0006(14) 0.0000(13) 0.0067(11)
C21 0.073(2) 0.0573(14) 0.0492(14) 0.0029(14) 0.0018(13) -0.0104(13)
C22 0.135(3) 0.0530(15) 0.0855(19) -0.0078(19) 0.0009(19) -0.0047(14)
C23 0.085(2) 0.124(2) 0.098(2) 0.017(2) 0.016(2) -0.0481(19)
C24 0.113(2) 0.0870(17) 0.0447(14) -0.0078(18) -0.0044(16) -0.0127(14)

loop_
_atom_type_symbol
_atom_type_description
_atom_type_scat_dispersion_real
_atom_type_scat_dispersion_imag
_atom_type_scat_source
C C 0.0033 0.0000 'International Tables Vol C Tables 4.2.6.8 and 6.1.1.4'
H H 0.0000 0.0000 'International Tables Vol C Tables 4.2.6.8 and 6.1.1.4'
N N 0.0061 0.0000 'International Tables Vol C Tables 4.2.6.8 and 6.1.1.4'
O O 0.0106 0.0000 'International Tables Vol C Tables 4.2.6.8 and 6.1.1.4'

loop_
_geom_angle_atom_site_label_1
_geom_angle_atom_site_label_2
_geom_angle_atom_site_label_3
_geom_angle_site_symmetry_1
_geom_angle_site_symmetry_3
_geom_angle
_geom_angle_publ_flag
C20 N1 C21 . . 126.2(2) ?
C20 N1 H1 . . 116.9 ?
C21 N1 H1 . . 116.9 ?
C2 C1 C10 . . 113.91(17) ?
C2 C1 H1A . . 108.8 ?
C10 C1 H1A . . 108.8 ?
C2 C1 H1B . . 108.8 ?
C10 C1 H1B . . 108.8 ?
H1A C1 H1B . . 107.7 ?
C3 C2 C1 . . 112.51(19) ?
C3 C2 H2A . . 109.1 ?
C1 C2 H2A . . 109.1 ?
C3 C2 H2B . . 109.1 ?
C1 C2 H2B . . 109.1 ?
H2A C2 H2B . . 107.8 ?
C2 C3 C4 . . 112.5(2) ?
C2 C3 H3A . . 109.1 ?
C4 C3 H3A . . 109.1 ?
C2 C3 H3B . . 109.1 ?
C4 C3 H3B . . 109.1 ?
H3A C3 H3B . . 107.8 ?
C3 C4 C5 . . 111.98(19) ?
C3 C4 H4A . . 109.2 ?
C5 C4 H4A . . 109.2 ?
C3 C4 H4B . . 109.2 ?
C5 C4 H4B . . 109.2 ?
H4A C4 H4B . . 107.9 ?
C6 C5 C4 . . 112.29(18) ?
C6 C5 C10 . . 113.84(17) ?
C4 C5 C10 . . 113.54(18) ?
C6 C5 H5 . . 105.4 ?
C4 C5 H5 . . 105.4 ?
C10 C5 H5 . . 105.4 ?
C5 C6 C7 . . 112.36(18) ?
C5 C6 H6A . . 109.1 ?
C7 C6 H6A . . 109.1 ?
C5 C6 H6B . . 109.1 ?
C7 C6 H6B . . 109.1 ?
H6A C6 H6B . . 107.9 ?
C8 C7 C6 . . 111.84(16) ?
C8 C7 H7A . . 109.2 ?
C6 C7 H7A . . 109.2 ?
C8 C7 H7B . . 109.2 ?
C6 C7 H7B . . 109.2 ?
H7A C7 H7B . . 107.9 ?
C14 C8 C7 . . 112.48(16) ?
C14 C8 C9 . . 110.13(16) ?
C7 C8 C9 . . 110.47(17) ?
C14 C8 H8 . . 107.9 ?
C7 C8 H8 . . 107.9 ?
C9 C8 H8 . . 107.9 ?
C11 C9 C8 . . 112.02(16) ?
C11 C9 C10 . . 113.93(16) ?
C8 C9 C10 . . 112.15(15) ?
C11 C9 H9 . . 106.0 ?
C8 C9 H9 . . 106.0 ?
C10 C9 H9 . . 106.0 ?
C19 C10 C1 . . 108.81(17) ?
C19 C10 C5 . . 112.08(16) ?
C1 C10 C5 . . 106.56(16) ?
C19 C10 C9 . . 110.26(16) ?
C1 C10 C9 . . 111.04(15) ?
C5 C10 C9 . . 108.05(15) ?
C9 C11 C12 . . 114.43(17) ?
C9 C11 H11A . . 108.7 ?
C12 C11 H11A . . 108.7 ?
C9 C11 H11B . . 108.7 ?
C12 C11 H11B . . 108.7 ?
H11A C11 H11B . . 107.6 ?
C13 C12 C11 . . 111.04(16) ?
C13 C12 H12A . . 109.4 ?
C11 C12 H12A . . 109.4 ?
C13 C12 H12B . . 109.4 ?
C11 C12 H12B . . 109.4 ?
H12A C12 H12B . . 108.0 ?
C12 C13 C14 . . 107.69(17) ?
C12 C13 C18 . . 110.23(17) ?
C14 C13 C18 . . 112.79(16) ?
C12 C13 C17 . . 116.70(16) ?
C14 C13 C17 . . 100.48(14) ?
C18 C13 C17 . . 108.70(17) ?
C8 C14 C15 . . 118.68(17) ?
C8 C14 C13 . . 113.62(16) ?
C15 C14 C13 . . 104.39(16) ?
C8 C14 H14 . . 106.5 ?
C15 C14 H14 . . 106.5 ?
C13 C14 H14 . . 106.5 ?
C14 C15 C16 . . 104.07(17) ?
C14 C15 H15A . . 110.9 ?
C16 C15 H15A . . 110.9 ?
C14 C15 H15B . . 110.9 ?
C16 C15 H15B . . 110.9 ?
H15A C15 H15B . . 109.0 ?
C15 C16 C17 . . 106.73(16) ?
C15 C16 H16A . . 110.4 ?
C17 C16 H16A . . 110.4 ?
C15 C16 H16B . . 110.4 ?
C17 C16 H16B . . 110.4 ?
H16A C16 H16B . . 108.6 ?
C20 C17 C16 . . 112.92(19) ?
C20 C17 C13 . . 114.68(16) ?
C16 C17 C13 . . 104.10(15) ?
C20 C17 H17 . . 108.3 ?
C16 C17 H17 . . 108.3 ?
C13 C17 H17 . . 108.3 ?
C13 C18 H18A . . 109.5 ?
C13 C18 H18B . . 109.5 ?
H18A C18 H18B . . 109.5 ?
C13 C18 H18C . . 109.5 ?
H18A C18 H18C . . 109.5 ?
H18B C18 H18C . . 109.5 ?
C10 C19 H19A . . 109.5 ?
C10 C19 H19B . . 109.5 ?
H19A C19 H19B . . 109.5 ?
C10 C19 H19C . . 109.5 ?
H19A C19 H19C . . 109.5 ?
H19B C19 H19C . . 109.5 ?
O1 C20 N1 . . 122.7(2) ?
O1 C20 C17 . . 122.2(2) ?
N1 C20 C17 . . 115.0(2) ?
N1 C21 C23 . . 106.2(2) ?
N1 C21 C24 . . 110.37(18) ?
C23 C21 C24 . . 109.7(2) ?
N1 C21 C22 . . 109.20(18) ?
C23 C21 C22 . . 111.0(2) ?
C24 C21 C22 . . 110.2(2) ?
C21 C22 H22A . . 109.5 ?
C21 C22 H22B . . 109.5 ?
H22A C22 H22B . . 109.5 ?
C21 C22 H22C . . 109.5 ?
H22A C22 H22C . . 109.5 ?
H22B C22 H22C . . 109.5 ?
C21 C23 H23A . . 109.5 ?
C21 C23 H23B . . 109.5 ?
H23A C23 H23B . . 109.5 ?
C21 C23 H23C . . 109.5 ?
H23A C23 H23C . . 109.5 ?
H23B C23 H23C . . 109.5 ?
C21 C24 H24A . . 109.5 ?
C21 C24 H24B . . 109.5 ?
H24A C24 H24B . . 109.5 ?
C21 C24 H24C . . 109.5 ?
H24A C24 H24C . . 109.5 ?
H24B C24 H24C . . 109.5 ?

loop_
_geom_bond_atom_site_label_1
_geom_bond_atom_site_label_2
_geom_bond_site_symmetry_2
_geom_bond_distance
_geom_bond_publ_flag
N1 C20 . 1.345(3) ?
N1 C21 . 1.468(3) ?
N1 H1 . 0.8600 ?
O1 C20 . 1.227(3) ?
C1 C2 . 1.522(3) ?
C1 C10 . 1.535(3) ?
C1 H1A . 0.9700 ?
C1 H1B . 0.9700 ?
C2 C3 . 1.502(3) ?
C2 H2A . 0.9700 ?
C2 H2B . 0.9700 ?
C3 C4 . 1.513(3) ?
C3 H3A . 0.9700 ?
C3 H3B . 0.9700 ?
C4 C5 . 1.524(3) ?
C4 H4A . 0.9700 ?
C4 H4B . 0.9700 ?
C5 C6 . 1.498(3) ?
C5 C10 . 1.541(3) ?
C5 H5 . 0.9800 ?
C6 C7 . 1.525(2) ?
C6 H6A . 0.9700 ?
C6 H6B . 0.9700 ?
C7 C8 . 1.524(2) ?
C7 H7A . 0.9700 ?
C7 H7B . 0.9700 ?
C8 C14 . 1.515(2) ?
C8 C9 . 1.542(3) ?
C8 H8 . 0.9800 ?
C9 C11 . 1.532(2) ?
C9 C10 . 1.554(2) ?
C9 H9 . 0.9800 ?
C10 C19 . 1.530(3) ?
C11 C12 . 1.532(3) ?
C11 H11A . 0.9700 ?
C11 H11B . 0.9700 ?
C12 C13 . 1.519(3) ?
C12 H12A . 0.9700 ?
C12 H12B . 0.9700 ?
C13 C14 . 1.531(3) ?
C13 C18 . 1.539(3) ?
C13 C17 . 1.549(3) ?
C14 C15 . 1.524(3) ?
C14 H14 . 0.9800 ?
C15 C16 . 1.542(2) ?
C15 H15A . 0.9700 ?
C15 H15B . 0.9700 ?
C16 C17 . 1.542(3) ?
C16 H16A . 0.9700 ?
C16 H16B . 0.9700 ?
C17 C20 . 1.513(3) ?
C17 H17 . 0.9800 ?
C18 H18A . 0.9599 ?
C18 H18B . 0.9599 ?
C18 H18C . 0.9599 ?
C19 H19A . 0.9599 ?
C19 H19B . 0.9599 ?
C19 H19C . 0.9599 ?
C21 C23 . 1.516(4) ?
C21 C24 . 1.523(3) ?
C21 C22 . 1.522(3) ?
C22 H22A . 0.9599 ?
C22 H22B . 0.9599 ?
C22 H22C . 0.9599 ?
C23 H23A . 0.9599 ?
C23 H23B . 0.9599 ?
C23 H23C . 0.9599 ?
C24 H24A . 0.9599 ?
C24 H24B . 0.9599 ?
C24 H24C . 0.9599 ?

loop_
_geom_torsion_atom_site_label_1
_geom_torsion_atom_site_label_2
_geom_torsion_atom_site_label_3
_geom_torsion_atom_site_label_4
_geom_torsion_site_symmetry_1
_geom_torsion_site_symmetry_2
_geom_torsion_site_symmetry_3
_geom_torsion_site_symmetry_4
_geom_torsion
_geom_torsion_publ_flag
C10 C1 C2 C3 . . . . -54.5(3) ?
C1 C2 C3 C4 . . . . 50.1(3) ?
C2 C3 C4 C5 . . . . -50.5(3) ?
C3 C4 C5 C6 . . . . -173.8(2) ?
C3 C4 C5 C10 . . . . 55.3(3) ?
C4 C5 C6 C7 . . . . 175.0(2) ?
C10 C5 C6 C7 . . . . -54.3(2) ?
C5 C6 C7 C8 . . . . 53.1(3) ?
C6 C7 C8 C14 . . . . -177.64(18) ?
C6 C7 C8 C9 . . . . -54.1(2) ?
C14 C8 C9 C11 . . . . -48.6(2) ?
C7 C8 C9 C11 . . . . -173.49(17) ?
C14 C8 C9 C10 . . . . -178.19(16) ?
C7 C8 C9 C10 . . . . 56.9(2) ?
C2 C1 C10 C19 . . . . -65.7(2) ?
C2 C1 C10 C5 . . . . 55.4(2) ?
C2 C1 C10 C9 . . . . 172.80(17) ?
C6 C5 C10 C19 . . . . -67.1(2) ?
C4 C5 C10 C19 . . . . 63.0(2) ?
C6 C5 C10 C1 . . . . 173.94(18) ?
C4 C5 C10 C1 . . . . -55.9(2) ?
C6 C5 C10 C9 . . . . 54.5(2) ?
C4 C5 C10 C9 . . . . -175.31(19) ?
C11 C9 C10 C19 . . . . -61.5(2) ?
C8 C9 C10 C19 . . . . 67.1(2) ?
C11 C9 C10 C1 . . . . 59.2(2) ?
C8 C9 C10 C1 . . . . -172.21(16) ?
C11 C9 C10 C5 . . . . 175.74(18) ?
C8 C9 C10 C5 . . . . -55.7(2) ?
C8 C9 C11 C12 . . . . 48.2(2) ?
C10 C9 C11 C12 . . . . 176.84(18) ?
C9 C11 C12 C13 . . . . -53.2(2) ?
C11 C12 C13 C14 . . . . 57.1(2) ?
C11 C12 C13 C18 . . . . -66.3(2) ?
C11 C12 C13 C17 . . . . 169.09(17) ?
C7 C8 C14 C15 . . . . -55.7(3) ?
C9 C8 C14 C15 . . . . -179.44(17) ?
C7 C8 C14 C13 . . . . -179.00(18) ?
C9 C8 C14 C13 . . . . 57.3(2) ?
C12 C13 C14 C8 . . . . -61.5(2) ?
C18 C13 C14 C8 . . . . 60.3(2) ?
C17 C13 C14 C8 . . . . 175.87(17) ?
C12 C13 C14 C15 . . . . 167.69(17) ?
C18 C13 C14 C15 . . . . -70.46(19) ?
C17 C13 C14 C15 . . . . 45.1(2) ?
C8 C14 C15 C16 . . . . -161.48(18) ?
C13 C14 C15 C16 . . . . -33.8(2) ?
C14 C15 C16 C17 . . . . 8.8(2) ?
C15 C16 C17 C20 . . . . 143.81(18) ?
C15 C16 C17 C13 . . . . 18.8(2) ?
C12 C13 C17 C20 . . . . 81.4(2) ?
C14 C13 C17 C20 . . . . -162.6(2) ?
C18 C13 C17 C20 . . . . -44.0(2) ?
C12 C13 C17 C16 . . . . -154.74(18) ?
C14 C13 C17 C16 . . . . -38.70(19) ?
C18 C13 C17 C16 . . . . 79.89(18) ?
C21 N1 C20 O1 . . . . -4.2(3) ?
C21 N1 C20 C17 . . . . 172.60(17) ?
C16 C17 C20 O1 . . . . -26.4(3) ?
C13 C17 C20 O1 . . . . 92.6(3) ?
C16 C17 C20 N1 . . . . 156.77(17) ?
C13 C17 C20 N1 . . . . -84.2(2) ?
C20 N1 C21 C23 . . . . -178.2(2) ?
C20 N1 C21 C24 . . . . 62.9(3) ?
C20 N1 C21 C22 . . . . -58.5(3) ?

loop_
_cod_related_entry_id
_cod_related_entry_database
_cod_related_entry_code
1 ChemSpider 24741777
